data_2212795
loop_
_publ_author_name
'Guo-Ming Wang'
'Zeng-Xin Li'
'Shu-Yun Xue'
'Chun-Sheng Duan'

_publ_section_title
<i>catena</i>-Poly[[diaqua(isonicotinato-\k^2^<i>O</i>,<i>O</i>')thulium(III)]-\m-di-\m-isonicotinato-\k^4^<i>O</i>:<i>O</i>']
_journal_coeditor_code BT2294
_journal_issue 4
_journal_name_full 'Acta Crystallographica Section E'
_journal_page_first m1125
_journal_page_last m1127
_journal_paper_doi 10.1107/S1600536807012457
_journal_volume 63
_journal_year 2007
_chemical_formula_iupac '[Tm (C6 H4 N O2)3 (H2 O)2]'
_chemical_formula_moiety 'C18 H16 N3 O8 Tm'
_chemical_formula_sum 'C18 H16 N3 O8 Tm'
_chemical_formula_weight 571.27
_chemical_name_systematic
;
<i>catena</i>-Poly[[diaqua(isonicotinato-\k^2^O,O')thulium(III)]-
\m-di-\m~2~-isonicotinato-\k^4^O:O']
;
_space_group_IT_number 15
_symmetry_cell_setting monoclinic
_symmetry_space_group_name_Hall '-C 2yc'
_symmetry_space_group_name_H-M 'C 1 2/c 1'
_atom_sites_solution_hydrogens geom
_atom_sites_solution_primary direct
_atom_sites_solution_secondary difmap
_audit_creation_method SHELXL97
_cell_angle_alpha 90.00
_cell_angle_beta 115.720(5)
_cell_angle_gamma 90.00
_cell_formula_units_Z 4
_cell_length_a 20.2130(3)
_cell_length_b 11.5120(6)
_cell_length_c 9.7830(2)
_cell_measurement_reflns_used 1991
_cell_measurement_temperature 293(2)
_cell_measurement_theta_max 26.00
_cell_measurement_theta_min 3.46
_cell_volume 2050.89(15)
_computing_cell_refinement SMART
_computing_data_collection 'SMART (Bruker, 1999)'
_computing_data_reduction 'SMART (Bruker, 1999)'
_computing_molecular_graphics 'SHELXTL (Bruker, 1999)'
_computing_publication_material SHELXTL
_computing_structure_refinement 'SHELXL97 (Sheldrick, 1997)'
_computing_structure_solution 'SHELXS97 (Sheldrick, 1997)'
_diffrn_ambient_temperature 293(2)
_diffrn_measured_fraction_theta_full 0.992
_diffrn_measured_fraction_theta_max 0.992
_diffrn_measurement_device_type 'Siemems SMART CCD area-detector'
_diffrn_measurement_method '\f and \w'
_diffrn_radiation_monochromator graphite
_diffrn_radiation_source 'fine-focus sealed tube'
_diffrn_radiation_type MoK\a
_diffrn_radiation_wavelength 0.71073
_diffrn_reflns_av_R_equivalents 0.0389
_diffrn_reflns_av_sigmaI/netI 0.0328
_diffrn_reflns_limit_h_max 24
_diffrn_reflns_limit_h_min -24
_diffrn_reflns_limit_k_max 14
_diffrn_reflns_limit_k_min -14
_diffrn_reflns_limit_l_max 12
_diffrn_reflns_limit_l_min -12
_diffrn_reflns_number 7729
_diffrn_reflns_theta_full 26.00
_diffrn_reflns_theta_max 26.00
_diffrn_reflns_theta_min 3.46
_diffrn_standards_decay_% 0
_exptl_absorpt_coefficient_mu 4.376
_exptl_absorpt_correction_T_max 0.705
_exptl_absorpt_correction_T_min 0.597
_exptl_absorpt_correction_type empirical
_exptl_absorpt_process_details '(SADABS; Sheldrick, 1996)'
_exptl_crystal_colour 'pale yellow'
_exptl_crystal_density_diffrn 1.850
_exptl_crystal_density_method 'not measured'
_exptl_crystal_description Prism
_exptl_crystal_F_000 1112
_exptl_crystal_size_max 0.30
_exptl_crystal_size_mid 0.10
_exptl_crystal_size_min 0.08
_refine_diff_density_max 0.855
_refine_diff_density_min -1.221
_refine_ls_extinction_method none
_refine_ls_goodness_of_fit_ref 1.084
_refine_ls_hydrogen_treatment constr
_refine_ls_matrix_type full
_refine_ls_number_parameters 138
_refine_ls_number_reflns 1991
_refine_ls_number_restraints 39
_refine_ls_restrained_S_all 1.197
_refine_ls_R_factor_all 0.0350
_refine_ls_R_factor_gt 0.0305
_refine_ls_shift/su_max 0.000
_refine_ls_shift/su_mean 0.000
_refine_ls_structure_factor_coef Fsqd
_refine_ls_weighting_details 'calc w = 1/[\s^2^(Fo^2^)+(0.046P)^2^+1.0135P] where P=(Fo^2^+2Fc^2^)/3'
_refine_ls_weighting_scheme calc
_refine_ls_wR_factor_gt 0.0755
_refine_ls_wR_factor_ref 0.0773
_reflns_number_gt 1796
_reflns_number_total 1991
_reflns_threshold_expression I>2\s(I)
_cod_data_source_file bt2294.cif
_cod_data_source_block I
_cod_original_cell_volume 2050.89(12)
_cod_original_sg_symbol_H-M 'C 2/c'
_cod_database_code 2212795
_cod_database_fobs_code 2212795

loop_
_symmetry_equiv_pos_as_xyz
'x, y, z'
'-x, y, -z+1/2'
'x+1/2, y+1/2, z'
'-x+1/2, y+1/2, -z+1/2'
'-x, -y, -z'
'x, -y, z-1/2'
'-x+1/2, -y+1/2, -z'
'x+1/2, -y+1/2, z-1/2'

loop_
_atom_site_type_symbol
_atom_site_label
_atom_site_fract_x
_atom_site_fract_y
_atom_site_fract_z
_atom_site_U_iso_or_equiv
_atom_site_adp_type
_atom_site_calc_flag
_atom_site_refinement_flags
_atom_site_occupancy
Tm Tm 0.0000 0.48653(2) 0.2500 0.03977(15) Uani d S 1
O O1 0.10387(18) 0.5770(3) -0.0366(4) 0.0556(10) Uani d . 1
O O2 0.0800(2) 0.5266(4) 0.1546(6) 0.0656(13) Uani d . 1
O O3 -0.0497(2) 0.6532(3) 0.0988(5) 0.0775(14) Uani d D 1
H H3B -0.0732 0.6577 0.1509 0.093 Uiso d RD 1
H H3A -0.0711 0.6988 0.0238 0.093 Uiso d RD 1
O O4 -0.03166(19) 0.2994(3) 0.3174(4) 0.0488(9) Uani d . 1
C C1 0.1190(3) 0.5709(4) 0.1005(6) 0.0458(13) Uani d . 1
C C2 0.1907(3) 0.6223(6) 0.2091(6) 0.0556(15) Uani d . 1
C C3 0.2232(4) 0.5906(9) 0.3607(8) 0.091(2) Uani d U 1
H H3 0.2003 0.5373 0.3976 0.110 Uiso calc R 1
C C4 0.2896(5) 0.6387(10) 0.4559(10) 0.123(3) Uani d U 1
H H4 0.3119 0.6140 0.5563 0.147 Uiso calc R 1
C C5 0.2926(5) 0.7462(9) 0.2672(11) 0.108(3) Uani d U 1
H H5 0.3163 0.7995 0.2321 0.130 Uiso calc R 1
C C6 0.2276(4) 0.7006(7) 0.1657(9) 0.079(2) Uani d U 1
H H6 0.2083 0.7238 0.0647 0.094 Uiso calc R 1
C C7 0.0000 0.2469(6) 0.2500 0.0473(18) Uani d S 1
C C8 0.0000 0.1167(7) 0.2500 0.062(3) Uani d S 1
C C9 0.0409(6) 0.0559(7) 0.1926(10) 0.098(3) Uani d . 1
H H9 0.0692 0.0950 0.1535 0.117 Uiso calc R 1
C C10 0.0393(8) -0.0651(10) 0.1939(14) 0.143(5) Uani d . 1
H H10 0.0665 -0.1067 0.1545 0.172 Uiso calc R 1
N N1 0.3234(4) 0.7192(9) 0.4110(10) 0.127(3) Uani d U 1
N N2 0.0000 -0.1214(13) 0.2500 0.142(6) Uani d SU 1

loop_
_atom_site_aniso_label
_atom_site_aniso_U_11
_atom_site_aniso_U_22
_atom_site_aniso_U_33
_atom_site_aniso_U_12
_atom_site_aniso_U_13
_atom_site_aniso_U_23
Tm 0.02698(19) 0.02333(19) 0.0496(2) 0.000 -0.00150(14) 0.000
O1 0.041(2) 0.044(2) 0.055(2) -0.0134(16) -0.0037(17) -0.0002(18)
O2 0.036(2) 0.063(3) 0.085(3) -0.0163(19) 0.015(2) 0.016(2)
O3 0.058(3) 0.034(2) 0.094(3) 0.0048(18) -0.011(2) 0.009(2)
O4 0.057(2) 0.0336(19) 0.055(2) -0.0035(16) 0.0239(19) -0.0004(17)
C1 0.029(3) 0.034(3) 0.057(3) -0.002(2) 0.003(2) 0.004(2)
C2 0.033(3) 0.078(4) 0.049(3) -0.013(3) 0.012(2) -0.016(3)
C3 0.053(4) 0.143(7) 0.066(4) -0.029(4) 0.014(3) -0.010(4)
C4 0.084(5) 0.184(9) 0.076(5) -0.042(6) 0.012(4) -0.016(5)
C5 0.079(5) 0.144(7) 0.098(6) -0.067(5) 0.036(4) -0.030(5)
C6 0.057(4) 0.105(5) 0.069(4) -0.040(4) 0.023(3) -0.021(4)
C7 0.060(5) 0.027(4) 0.038(4) 0.000 0.006(4) 0.000
C8 0.082(6) 0.028(4) 0.053(5) 0.000 0.008(4) 0.000
C9 0.140(8) 0.037(4) 0.095(6) 0.018(5) 0.032(6) -0.015(4)
C10 0.185(14) 0.072(7) 0.140(10) 0.038(8) 0.040(10) -0.030(7)
N1 0.079(5) 0.192(8) 0.103(5) -0.066(5) 0.033(4) -0.042(5)
N2 0.172(10) 0.074(7) 0.147(9) 0.000 0.037(7) 0.000

loop_
_atom_type_symbol
_atom_type_description
_atom_type_scat_dispersion_real
_atom_type_scat_dispersion_imag
_atom_type_scat_source
C C 0.0033 0.0016 'International Tables Vol C Tables 4.2.6.8 and 6.1.1.4'
H H 0.0000 0.0000 'International Tables Vol C Tables 4.2.6.8 and 6.1.1.4'
N N 0.0061 0.0033 'International Tables Vol C Tables 4.2.6.8 and 6.1.1.4'
O O 0.0106 0.0060 'International Tables Vol C Tables 4.2.6.8 and 6.1.1.4'
Tm Tm -0.3139 5.2483 'International Tables Vol C Tables 4.2.6.8 and 6.1.1.4'

loop_
_geom_angle_atom_site_label_1
_geom_angle_atom_site_label_2
_geom_angle_atom_site_label_3
_geom_angle_site_symmetry_1
_geom_angle_site_symmetry_3
_geom_angle
_geom_angle_publ_flag
O2 Tm O2 . 2 156.2(2) yes
O2 Tm O1 . 5_565 102.87(16) yes
O2 Tm O1 2 5_565 84.58(16) no
O2 Tm O1 . 6_566 84.58(16) yes
O2 Tm O1 2 6_566 102.87(16) no
O1 Tm O1 5_565 6_566 143.65(19) yes
O2 Tm O3 . 2 84.62(18) yes
O2 Tm O3 2 2 76.09(17) yes
O1 Tm O3 5_565 2 141.57(14) yes
O1 Tm O3 6_566 2 73.92(12) no
O2 Tm O3 . . 76.09(17) no
O2 Tm O3 2 . 84.62(18) no
O1 Tm O3 5_565 . 73.92(12) yes
O1 Tm O3 6_566 . 141.57(14) no
O3 Tm O3 2 . 71.5(2) yes
O2 Tm O4 . . 128.43(14) yes
O2 Tm O4 2 . 75.23(14) yes
O1 Tm O4 5_565 . 74.01(13) yes
O1 Tm O4 6_566 . 73.74(13) yes
O3 Tm O4 2 . 130.01(15) yes
O3 Tm O4 . . 143.39(13) yes
O2 Tm O4 . 2 75.23(14) no
O2 Tm O4 2 2 128.43(14) no
O1 Tm O4 5_565 2 73.74(13) no
O1 Tm O4 6_566 2 74.01(13) no
O3 Tm O4 2 2 143.39(13) no
O3 Tm O4 . 2 130.01(15) no
O4 Tm O4 . 2 54.12(17) no
O2 Tm C7 . . 101.88(12) no
O2 Tm C7 2 . 101.88(12) no
O1 Tm C7 5_565 . 71.83(10) no
O1 Tm C7 6_566 . 71.83(10) no
O3 Tm C7 2 . 144.26(10) no
O3 Tm C7 . . 144.26(10) no
O4 Tm C7 . . 27.06(8) no
O4 Tm C7 2 . 27.06(8) no
O2 Tm H3B . . 95.3 no
O2 Tm H3B 2 . 64.5 no
O1 Tm H3B 5_565 . 74.9 no
O1 Tm H3B 6_566 . 140.5 no
O3 Tm H3B 2 . 66.8 no
O3 Tm H3B . . 20.2 no
O4 Tm H3B . . 130.6 no
O4 Tm H3B 2 . 144.1 no
C7 Tm H3B . . 145.1 no
C1 O1 Tm . 5_565 130.5(3) no
C1 O2 Tm . . 167.2(4) no
Tm O3 H3B . . 82.4 no
Tm O3 H3A . . 163.4 no
H3B O3 H3A . . 106.0 no
C7 O4 Tm . . 91.7(3) no
O2 C1 O1 . . 125.7(5) no
O2 C1 C2 . . 117.5(5) no
O1 C1 C2 . . 116.9(5) no
C6 C2 C3 . . 116.3(6) no
C6 C2 C1 . . 122.5(6) no
C3 C2 C1 . . 121.2(6) no
C4 C3 C2 . . 119.3(8) no
C4 C3 H3 . . 120.4 no
C2 C3 H3 . . 120.4 no
N1 C4 C3 . . 123.1(9) no
N1 C4 H4 . . 118.5 no
C3 C4 H4 . . 118.5 no
N1 C5 C6 . . 123.5(8) no
N1 C5 H5 . . 118.3 no
C6 C5 H5 . . 118.3 no
C2 C6 C5 . . 121.2(8) no
C2 C6 H6 . . 119.4 no
C5 C6 H6 . . 119.4 no
O4 C7 O4 2 . 122.4(7) no
O4 C7 C8 2 . 118.8(3) no
O4 C7 C8 . . 118.8(3) no
O4 C7 Tm 2 . 61.2(3) no
O4 C7 Tm . . 61.2(3) no
C8 C7 Tm . . 180.0 no
C9 C8 C9 2 . 118.8(10) no
C9 C8 C7 2 . 120.6(5) no
C9 C8 C7 . . 120.6(5) no
C8 C9 C10 . . 119.0(9) no
C8 C9 H9 . . 120.5 no
C10 C9 H9 . . 120.5 no
N2 C10 C9 . . 121.1(12) no
N2 C10 H10 . . 119.4 no
C9 C10 H10 . . 119.4 no
C5 N1 C4 . . 116.6(7) no
C10 N2 C10 . 2 120.9(15) no

loop_
_geom_bond_atom_site_label_1
_geom_bond_atom_site_label_2
_geom_bond_site_symmetry_2
_geom_bond_distance
_geom_bond_publ_flag
Tm O2 . 2.239(5) yes
Tm O2 2 2.239(5) no
Tm O1 5_565 2.345(3) yes
Tm O1 6_566 2.345(3) no
Tm O3 2 2.364(4) no
Tm O3 . 2.364(4) yes
Tm O4 . 2.419(3) yes
Tm O4 2 2.419(3) no
Tm C7 . 2.759(7) no
Tm H3B . 2.4017 no
O1 C1 . 1.241(6) ?
O1 Tm 5_565 2.345(3) no
O2 C1 . 1.234(7) no
O3 H3B . 0.8369 no
O3 H3A . 0.8520 no
O4 C7 . 1.256(5) no
C1 C2 . 1.498(7) no
C2 C6 . 1.350(9) no
C2 C3 . 1.385(9) no
C3 C4 . 1.375(9) no
C3 H3 . 0.9300 no
C4 N1 . 1.335(12) no
C4 H4 . 0.9300 no
C5 N1 . 1.305(10) no
C5 C6 . 1.362(10) no
C5 H5 . 0.9300 no
C6 H6 . 0.9300 no
C7 O4 2 1.256(5) no
C7 C8 . 1.498(11) no
C8 C9 2 1.375(10) no
C8 C9 . 1.375(10) no
C9 C10 . 1.393(15) no
C9 H9 . 0.9300 no
C10 N2 . 1.316(15) no
C10 H10 . 0.9300 no
N2 C10 2 1.316(15) no

loop_
_geom_hbond_atom_site_label_D
_geom_hbond_atom_site_label_H
_geom_hbond_atom_site_label_A
_geom_hbond_site_symmetry_A
_geom_hbond_distance_DH
_geom_hbond_distance_HA
_geom_hbond_distance_DA
_geom_hbond_angle_DHA
_geom_hbond_publ_flag
O3 H3B O2 2 0.84 2.48 3.100(8) 131.8 yes
O3 H3A N1 8_465 0.85 2.15 2.832(8) 137.2 yes
